data_4518261
loop_
_publ_author_name
'Pham, Thanh Chung'
'Lee, Seongman'
'Kim, Dongwon'
'Jung, Ok-Sang'
'Lee, Myung Won'
'Lee, Songyi'

_publ_section_title
;
 Visual Simultaneous Detection and Real-Time Monitoring of Cadmium Ions
 Based on Conjugated Polydiacetylenes
;
_journal_name_full 'ACS Omega'
_journal_paper_doi 10.1021/acsomega.0c04636
_journal_year 2020
_chemical_formula_sum 'C20 H18 N4 O3'
_chemical_formula_weight 362.38
_space_group_crystal_system monoclinic
_space_group_IT_number 14
_space_group_name_Hall '-P 2yn'
_space_group_name_H-M_alt 'P 1 21/n 1'
_atom_sites_solution_hydrogens mixed
_audit_creation_method SHELXL-2018/3
_cell_angle_alpha 90
_cell_angle_beta 100.7860(10)
_cell_angle_gamma 90
_cell_formula_units_Z 4
_cell_length_a 10.7674(3)
_cell_length_b 9.7908(2)
_cell_length_c 16.6353(4)
_cell_measurement_reflns_used 9942
_cell_measurement_temperature 173(2)
_cell_measurement_theta_max 28.00
_cell_measurement_theta_min 2.42
_cell_volume 1722.73(7)
_computing_cell_refinement 'Bruker APEX software'
_computing_data_collection 'Bruker APEX software'
_computing_data_reduction 'Bruker APEX software'
_computing_molecular_graphics ORTEP
_computing_publication_material CIFTAB
_computing_structure_refinement SHELXL
_computing_structure_solution 'SHELXT 2018/2 (Sheldrick, 2018)'
_diffrn_ambient_temperature 173(2)
_diffrn_measured_fraction_theta_full 1.000
_diffrn_measured_fraction_theta_max 0.999
_diffrn_measurement_device_type 'CCD detector'
_diffrn_measurement_method 'phi and omega scans'
_diffrn_radiation_type MoK\a
_diffrn_radiation_wavelength 0.71073
_diffrn_reflns_av_R_equivalents 0.0429
_diffrn_reflns_av_unetI/netI 0.0178
_diffrn_reflns_Laue_measured_fraction_full 1.000
_diffrn_reflns_Laue_measured_fraction_max 0.999
_diffrn_reflns_limit_h_max 14
_diffrn_reflns_limit_h_min -14
_diffrn_reflns_limit_k_max 12
_diffrn_reflns_limit_k_min -12
_diffrn_reflns_limit_l_max 22
_diffrn_reflns_limit_l_min -21
_diffrn_reflns_number 53714
_diffrn_reflns_point_group_measured_fraction_full 1.000
_diffrn_reflns_point_group_measured_fraction_max 0.999
_diffrn_reflns_theta_full 25.242
_diffrn_reflns_theta_max 28.132
_diffrn_reflns_theta_min 2.089
_diffrn_source 'fine-focus sealed tube'
_exptl_absorpt_coefficient_mu 0.097
_exptl_absorpt_correction_T_max 0.7457
_exptl_absorpt_correction_T_min 0.7034
_exptl_absorpt_correction_type multi-scan
_exptl_absorpt_process_details SADABS
_exptl_crystal_colour yellow
_exptl_crystal_density_diffrn 1.397
_exptl_crystal_description block
_exptl_crystal_F_000 760
_exptl_crystal_size_max 0.300
_exptl_crystal_size_mid 0.300
_exptl_crystal_size_min 0.300
_refine_diff_density_max 0.225
_refine_diff_density_min -0.247
_refine_diff_density_rms 0.057
_refine_ls_extinction_method none
_refine_ls_goodness_of_fit_ref 1.022
_refine_ls_hydrogen_treatment mixed
_refine_ls_matrix_type full
_refine_ls_number_parameters 245
_refine_ls_number_reflns 4206
_refine_ls_number_restraints 0
_refine_ls_restrained_S_all 1.022
_refine_ls_R_factor_all 0.0545
_refine_ls_R_factor_gt 0.0446
_refine_ls_shift/su_max 0.000
_refine_ls_shift/su_mean 0.000
_refine_ls_structure_factor_coef Fsqd
_refine_ls_weighting_details 'w=1/[\s^2^(Fo^2^)+(0.0588P)^2^+0.7492P] where P=(Fo^2^+2Fc^2^)/3'
_refine_ls_weighting_scheme calc
_refine_ls_wR_factor_gt 0.1102
_refine_ls_wR_factor_ref 0.1198
_reflns_Friedel_coverage 0.000
_reflns_number_gt 3527
_reflns_number_total 4206
_reflns_threshold_expression 'I > 2\s(I)'
_cod_data_source_file PKNU_a.cif
_cod_data_source_block PKNU_a
_cod_depositor_comments
;
The following automatic conversions were performed:

data item '_exptl_absorpt_correction_type' value 'MULTI-SCAN' was
changed to 'multi-scan' in accordance with the
/home/data/users/saulius/crontab/automatic-downloads/rss-feeds/ACS/lib/dictionaries/cif_core.dic
dictionary named 'cif_core.dic' version 2.4.2 last updated on
2011-04-26.

Automatic conversion script
Id: cif_fix_values 7556 2019-12-06 15:28:31Z antanas 
;
_cod_original_sg_symbol_H-M 'P 21/n'
_cod_database_code 4518261
_shelx_shelxl_version_number 2018/3
_shelx_space_group_comment
;
The symmetry employed for this shelxl refinement is uniquely defined
by the following loop, which should always be used as a source of
symmetry information in preference to the above space-group names.
They are only intended as comments.
;
_shelx_estimated_absorpt_t_min 0.972
_shelx_estimated_absorpt_t_max 0.972

loop_
_space_group_symop_operation_xyz
'x, y, z'
'-x+1/2, y+1/2, -z+1/2'
'-x, -y, -z'
'x-1/2, -y-1/2, z-1/2'

loop_
_atom_site_label
_atom_site_type_symbol
_atom_site_fract_x
_atom_site_fract_y
_atom_site_fract_z
_atom_site_U_iso_or_equiv
_atom_site_adp_type
_atom_site_occupancy
_atom_site_site_symmetry_order
_atom_site_calc_flag
_atom_site_refinement_flags_posn
_atom_site_refinement_flags_adp
_atom_site_refinement_flags_occupancy
_atom_site_disorder_assembly
_atom_site_disorder_group
O1 O 0.68998(9) 0.51301(9) 0.74309(6) 0.0325(2) Uani 1 1 d . . . . .
C1 C 1.19317(13) 0.25697(15) 0.78090(8) 0.0327(3) Uani 1 1 d . . . . .
H1 H 1.262960 0.202391 0.805489 0.039 Uiso 1 1 calc R U . . .
N1 N 1.08810(10) 0.25331(11) 0.81314(7) 0.0279(2) Uani 1 1 d . . . . .
O2 O 0.22113(11) 0.45800(11) 0.44571(7) 0.0434(3) Uani 1 1 d . . . . .
C2 C 1.20568(14) 0.33522(17) 0.71428(9) 0.0378(3) Uani 1 1 d . . . . .
H2 H 1.282486 0.336151 0.693989 0.045 Uiso 1 1 calc R U . . .
N2 N 0.17686(11) 0.93505(11) 0.55282(7) 0.0306(3) Uani 1 1 d . . . . .
N3 N 0.75980(10) 0.29532(11) 0.75678(7) 0.0296(2) Uani 1 1 d . . . . .
H3 H 0.744418 0.210026 0.741406 0.036 Uiso 1 1 calc R U . . .
O3 O 0.41712(10) 0.02797(10) 0.57980(7) 0.0413(3) Uani 1 1 d . . . . .
H5 H 0.334049 0.002292 0.562067 0.073(7) Uiso 1 1 d R . . . .
C3 C 1.10300(15) 0.41262(17) 0.67764(9) 0.0400(3) Uani 1 1 d . . . . .
H3A H 1.108016 0.467212 0.631139 0.048 Uiso 1 1 calc R U . . .
N4 N 0.30819(11) 0.63092(12) 0.52695(7) 0.0300(3) Uani 1 1 d . . . . .
H4 H 0.361943 0.653628 0.571562 0.036 Uiso 1 1 calc R U . . .
C4 C 0.99331(13) 0.40985(14) 0.70919(8) 0.0333(3) Uani 1 1 d . . . . .
H4A H 0.921622 0.461678 0.684606 0.040 Uiso 1 1 calc R U . . .
C7 C 0.67706(11) 0.39168(13) 0.72385(8) 0.0248(3) Uani 1 1 d . . . . .
C6 C 0.87364(12) 0.32455(14) 0.81660(8) 0.0288(3) Uani 1 1 d . . . . .
H6A H 0.885019 0.253231 0.859541 0.035 Uiso 1 1 calc R U . . .
H6AB H 0.863654 0.413391 0.843087 0.035 Uiso 1 1 calc R U . . .
C5 C 0.98982(12) 0.32944(13) 0.77789(8) 0.0262(3) Uani 1 1 d . . . . .
C9 C 0.53768(12) 0.20540(13) 0.64951(8) 0.0286(3) Uani 1 1 d . . . . .
H9 H 0.588699 0.138926 0.681730 0.034 Uiso 1 1 calc R U . . .
C8 C 0.56537(11) 0.34330(12) 0.66206(8) 0.0242(3) Uani 1 1 d . . . . .
C10 C 0.43572(12) 0.16380(13) 0.59007(9) 0.0287(3) Uani 1 1 d . . . . .
C11 C 0.35985(12) 0.26143(13) 0.54396(8) 0.0267(3) Uani 1 1 d . . . . .
H11 H 0.290483 0.233532 0.503213 0.032 Uiso 1 1 calc R U . . .
C12 C 0.38524(11) 0.40015(13) 0.55733(7) 0.0243(3) Uani 1 1 d . . . . .
C13 C 0.48842(11) 0.44126(13) 0.61639(8) 0.0248(3) Uani 1 1 d . . . . .
H13 H 0.506127 0.535658 0.625443 0.030 Uiso 1 1 calc R U . . .
C14 C 0.29752(12) 0.49925(13) 0.50505(8) 0.0266(3) Uani 1 1 d . . . . .
C15 C 0.23376(14) 0.73832(14) 0.47940(8) 0.0320(3) Uani 1 1 d . . . . .
H15A H 0.183252 0.698074 0.429130 0.038 Uiso 1 1 calc R U . . .
H15B H 0.291578 0.806888 0.462707 0.038 Uiso 1 1 calc R U . . .
C16 C 0.14641(12) 0.80796(13) 0.52750(8) 0.0271(3) Uani 1 1 d . . . . .
C17 C 0.04160(13) 0.74113(15) 0.54659(9) 0.0340(3) Uani 1 1 d . . . . .
H17 H 0.020381 0.651605 0.526606 0.041 Uiso 1 1 calc R U . . .
C18 C -0.03129(14) 0.80667(18) 0.59501(10) 0.0415(4) Uani 1 1 d . . . . .
H18 H -0.102442 0.762325 0.609489 0.050 Uiso 1 1 calc R U . . .
C19 C 0.00096(15) 0.93739(18) 0.62191(10) 0.0435(4) Uani 1 1 d . . . . .
H19 H -0.047022 0.984715 0.655530 0.052 Uiso 1 1 calc R U . . .
C20 C 0.10443(15) 0.99768(15) 0.59887(9) 0.0383(3) Uani 1 1 d . . . . .
H20 H 0.125547 1.088416 0.616560 0.046 Uiso 1 1 calc R U . . .

loop_
_atom_site_aniso_label
_atom_site_aniso_U_11
_atom_site_aniso_U_22
_atom_site_aniso_U_33
_atom_site_aniso_U_23
_atom_site_aniso_U_13
_atom_site_aniso_U_12
O1 0.0298(5) 0.0226(5) 0.0412(5) -0.0029(4) -0.0036(4) 0.0000(4)
C1 0.0273(6) 0.0366(7) 0.0324(7) -0.0012(6) 0.0008(5) 0.0010(5)
N1 0.0250(5) 0.0277(5) 0.0287(5) 0.0022(4) -0.0013(4) -0.0005(4)
O2 0.0487(6) 0.0302(5) 0.0407(6) 0.0010(4) -0.0184(5) -0.0036(5)
C2 0.0337(7) 0.0470(9) 0.0336(7) -0.0039(6) 0.0088(6) -0.0061(6)
N2 0.0304(6) 0.0251(5) 0.0341(6) 0.0009(4) 0.0000(4) -0.0010(4)
N3 0.0231(5) 0.0232(5) 0.0389(6) -0.0019(4) -0.0036(4) 0.0001(4)
O3 0.0325(5) 0.0224(5) 0.0621(7) -0.0006(5) -0.0084(5) -0.0037(4)
C3 0.0465(8) 0.0420(8) 0.0302(7) 0.0073(6) 0.0038(6) -0.0073(7)
N4 0.0306(6) 0.0280(6) 0.0279(5) -0.0037(4) -0.0033(4) 0.0059(4)
C4 0.0342(7) 0.0305(7) 0.0313(7) 0.0062(5) -0.0041(5) -0.0008(5)
C7 0.0208(5) 0.0245(6) 0.0284(6) 0.0002(5) 0.0029(4) -0.0004(4)
C6 0.0241(6) 0.0280(6) 0.0312(6) 0.0010(5) -0.0027(5) 0.0001(5)
C5 0.0252(6) 0.0231(6) 0.0273(6) -0.0004(5) -0.0030(5) -0.0022(5)
C9 0.0233(6) 0.0232(6) 0.0371(7) 0.0020(5) 0.0003(5) 0.0001(5)
C8 0.0203(5) 0.0238(6) 0.0279(6) -0.0005(5) 0.0032(4) -0.0007(4)
C10 0.0245(6) 0.0230(6) 0.0377(7) -0.0014(5) 0.0034(5) -0.0028(5)
C11 0.0224(6) 0.0270(6) 0.0292(6) -0.0018(5) 0.0014(5) -0.0029(5)
C12 0.0228(6) 0.0256(6) 0.0244(6) 0.0000(5) 0.0042(4) -0.0003(5)
C13 0.0232(6) 0.0219(6) 0.0288(6) -0.0010(5) 0.0040(5) -0.0008(4)
C14 0.0248(6) 0.0274(6) 0.0261(6) 0.0011(5) 0.0011(5) -0.0009(5)
C15 0.0364(7) 0.0281(7) 0.0298(6) 0.0017(5) 0.0018(5) 0.0058(5)
C16 0.0249(6) 0.0250(6) 0.0281(6) 0.0029(5) -0.0034(5) 0.0017(5)
C17 0.0296(7) 0.0294(7) 0.0392(7) 0.0050(6) -0.0034(5) -0.0030(5)
C18 0.0262(7) 0.0527(9) 0.0446(8) 0.0142(7) 0.0045(6) 0.0010(6)
C19 0.0406(8) 0.0505(9) 0.0406(8) 0.0053(7) 0.0107(7) 0.0156(7)
C20 0.0441(8) 0.0295(7) 0.0390(8) -0.0029(6) 0.0022(6) 0.0061(6)

loop_
_atom_type_symbol
_atom_type_description
_atom_type_scat_dispersion_real
_atom_type_scat_dispersion_imag
_atom_type_scat_source
C C 0.0033 0.0016 'International Tables Vol C Tables 4.2.6.8 and 6.1.1.4'
H H 0.0000 0.0000 'International Tables Vol C Tables 4.2.6.8 and 6.1.1.4'
N N 0.0061 0.0033 'International Tables Vol C Tables 4.2.6.8 and 6.1.1.4'
O O 0.0106 0.0060 'International Tables Vol C Tables 4.2.6.8 and 6.1.1.4'

loop_
_geom_angle_atom_site_label_1
_geom_angle_atom_site_label_2
_geom_angle_atom_site_label_3
_geom_angle
_geom_angle_site_symmetry_1
_geom_angle_site_symmetry_3
_geom_angle_publ_flag
N1 C1 C2 123.71(13) . . ?
N1 C1 H1 118.1 . . ?
C2 C1 H1 118.1 . . ?
C5 N1 C1 117.90(12) . . ?
C1 C2 C3 118.01(14) . . ?
C1 C2 H2 121.0 . . ?
C3 C2 H2 121.0 . . ?
C16 N2 C20 118.18(12) . . ?
C7 N3 C6 123.42(11) . . ?
C7 N3 H3 118.3 . . ?
C6 N3 H3 118.3 . . ?
C10 O3 H5 114.9 . . ?
C4 C3 C2 119.46(13) . . ?
C4 C3 H3A 120.3 . . ?
C2 C3 H3A 120.3 . . ?
C14 N4 C15 122.35(11) . . ?
C14 N4 H4 118.8 . . ?
C15 N4 H4 118.8 . . ?
C3 C4 C5 118.65(13) . . ?
C3 C4 H4A 120.7 . . ?
C5 C4 H4A 120.7 . . ?
O1 C7 N3 122.54(12) . . ?
O1 C7 C8 121.21(11) . . ?
N3 C7 C8 116.24(11) . . ?
N3 C6 C5 111.92(11) . . ?
N3 C6 H6A 109.2 . . ?
C5 C6 H6A 109.2 . . ?
N3 C6 H6AB 109.2 . . ?
C5 C6 H6AB 109.2 . . ?
H6A C6 H6AB 107.9 . . ?
N1 C5 C4 122.27(13) . . ?
N1 C5 C6 116.48(11) . . ?
C4 C5 C6 121.25(12) . . ?
C8 C9 C10 120.58(12) . . ?
C8 C9 H9 119.7 . . ?
C10 C9 H9 119.7 . . ?
C9 C8 C13 119.80(11) . . ?
C9 C8 C7 122.00(11) . . ?
C13 C8 C7 118.20(11) . . ?
O3 C10 C11 123.29(12) . . ?
O3 C10 C9 117.12(12) . . ?
C11 C10 C9 119.59(12) . . ?
C10 C11 C12 120.25(11) . . ?
C10 C11 H11 119.9 . . ?
C12 C11 H11 119.9 . . ?
C11 C12 C13 119.92(11) . . ?
C11 C12 C14 116.79(11) . . ?
C13 C12 C14 123.29(11) . . ?
C8 C13 C12 119.84(11) . . ?
C8 C13 H13 120.1 . . ?
C12 C13 H13 120.1 . . ?
O2 C14 N4 123.06(12) . . ?
O2 C14 C12 120.24(12) . . ?
N4 C14 C12 116.69(11) . . ?
N4 C15 C16 111.81(11) . . ?
N4 C15 H15A 109.3 . . ?
C16 C15 H15A 109.3 . . ?
N4 C15 H15B 109.3 . . ?
C16 C15 H15B 109.3 . . ?
H15A C15 H15B 107.9 . . ?
N2 C16 C17 121.88(13) . . ?
N2 C16 C15 116.65(12) . . ?
C17 C16 C15 121.45(12) . . ?
C18 C17 C16 119.17(14) . . ?
C18 C17 H17 120.4 . . ?
C16 C17 H17 120.4 . . ?
C19 C18 C17 118.93(14) . . ?
C19 C18 H18 120.5 . . ?
C17 C18 H18 120.5 . . ?
C20 C19 C18 118.38(14) . . ?
C20 C19 H19 120.8 . . ?
C18 C19 H19 120.8 . . ?
N2 C20 C19 123.42(14) . . ?
N2 C20 H20 118.3 . . ?
C19 C20 H20 118.3 . . ?

loop_
_geom_bond_atom_site_label_1
_geom_bond_atom_site_label_2
_geom_bond_distance
_geom_bond_site_symmetry_2
_geom_bond_publ_flag
O1 C7 1.2314(16) . ?
C1 N1 1.3401(18) . ?
C1 C2 1.375(2) . ?
C1 H1 0.9500 . ?
N1 C5 1.3368(16) . ?
O2 C14 1.2289(16) . ?
C2 C3 1.384(2) . ?
C2 H2 0.9500 . ?
N2 C16 1.3347(17) . ?
N2 C20 1.3397(19) . ?
N3 C7 1.3421(16) . ?
N3 C6 1.4553(16) . ?
N3 H3 0.8800 . ?
O3 C10 1.3510(16) . ?
O3 H5 0.9227 . ?
C3 C4 1.380(2) . ?
C3 H3A 0.9500 . ?
N4 C14 1.3387(17) . ?
N4 C15 1.4616(17) . ?
N4 H4 0.8800 . ?
C4 C5 1.3940(18) . ?
C4 H4A 0.9500 . ?
C7 C8 1.5048(17) . ?
C6 C5 1.5110(18) . ?
C6 H6A 0.9900 . ?
C6 H6AB 0.9900 . ?
C9 C8 1.3899(18) . ?
C9 C10 1.3937(18) . ?
C9 H9 0.9500 . ?
C8 C13 1.3957(17) . ?
C10 C11 1.3910(18) . ?
C11 C12 1.3950(18) . ?
C11 H11 0.9500 . ?
C12 C13 1.3975(17) . ?
C12 C14 1.5108(17) . ?
C13 H13 0.9500 . ?
C15 C16 1.5072(19) . ?
C15 H15A 0.9900 . ?
C15 H15B 0.9900 . ?
C16 C17 1.3916(19) . ?
C17 C18 1.383(2) . ?
C17 H17 0.9500 . ?
C18 C19 1.379(3) . ?
C18 H18 0.9500 . ?
C19 C20 1.377(2) . ?
C19 H19 0.9500 . ?
C20 H20 0.9500 . ?

loop_
_geom_torsion_atom_site_label_1
_geom_torsion_atom_site_label_2
_geom_torsion_atom_site_label_3
_geom_torsion_atom_site_label_4
_geom_torsion
_geom_torsion_site_symmetry_1
_geom_torsion_site_symmetry_2
_geom_torsion_site_symmetry_3
_geom_torsion_site_symmetry_4
_geom_torsion_publ_flag
C2 C1 N1 C5 0.5(2) . . . . ?
N1 C1 C2 C3 -1.2(2) . . . . ?
C1 C2 C3 C4 0.6(2) . . . . ?
C2 C3 C4 C5 0.5(2) . . . . ?
C6 N3 C7 O1 -1.5(2) . . . . ?
C6 N3 C7 C8 179.20(12) . . . . ?
C7 N3 C6 C5 -100.22(15) . . . . ?
C1 N1 C5 C4 0.72(19) . . . . ?
C1 N1 C5 C6 -179.09(11) . . . . ?
C3 C4 C5 N1 -1.3(2) . . . . ?
C3 C4 C5 C6 178.55(13) . . . . ?
N3 C6 C5 N1 -128.78(12) . . . . ?
N3 C6 C5 C4 51.41(16) . . . . ?
C10 C9 C8 C13 1.8(2) . . . . ?
C10 C9 C8 C7 -178.06(12) . . . . ?
O1 C7 C8 C9 -169.05(13) . . . . ?
N3 C7 C8 C9 10.29(18) . . . . ?
O1 C7 C8 C13 11.08(19) . . . . ?
N3 C7 C8 C13 -169.58(12) . . . . ?
C8 C9 C10 O3 178.05(12) . . . . ?
C8 C9 C10 C11 -1.1(2) . . . . ?
O3 C10 C11 C12 -179.39(13) . . . . ?
C9 C10 C11 C12 -0.3(2) . . . . ?
C10 C11 C12 C13 0.97(19) . . . . ?
C10 C11 C12 C14 -179.50(12) . . . . ?
C9 C8 C13 C12 -1.10(19) . . . . ?
C7 C8 C13 C12 178.77(11) . . . . ?
C11 C12 C13 C8 -0.28(18) . . . . ?
C14 C12 C13 C8 -179.77(11) . . . . ?
C15 N4 C14 O2 -3.2(2) . . . . ?
C15 N4 C14 C12 176.81(11) . . . . ?
C11 C12 C14 O2 -11.08(19) . . . . ?
C13 C12 C14 O2 168.43(13) . . . . ?
C11 C12 C14 N4 168.94(12) . . . . ?
C13 C12 C14 N4 -11.55(18) . . . . ?
C14 N4 C15 C16 116.58(14) . . . . ?
C20 N2 C16 C17 1.00(19) . . . . ?
C20 N2 C16 C15 -177.04(12) . . . . ?
N4 C15 C16 N2 107.96(14) . . . . ?
N4 C15 C16 C17 -70.10(16) . . . . ?
N2 C16 C17 C18 -1.8(2) . . . . ?
C15 C16 C17 C18 176.17(12) . . . . ?
C16 C17 C18 C19 1.0(2) . . . . ?
C17 C18 C19 C20 0.4(2) . . . . ?
C16 N2 C20 C19 0.5(2) . . . . ?
C18 C19 C20 N2 -1.2(2) . . . . ?
